data_7063100
loop_
_publ_author_name
'Zhang, Min'
'Dong, Yanhong'
'Li, Qingshuang'
'Li, Xiaoyan'
'Sun, Hongjian'

_publ_section_title
;
 Effects of silylene ligands on the catalytic activity of [PSiP] pincer
 cobalt(ii) chloride for N2 silylation
;
_journal_issue 16
_journal_name_full 'New Journal of Chemistry'
_journal_page_first 7334
_journal_page_last 7339
_journal_paper_doi 10.1039/D4NJ00883A
_journal_volume 48
_journal_year 2024
_chemical_formula_moiety 'C52 H54 Cl2 Co N2 P2 Si2'
_chemical_formula_sum 'C52 H54 Cl2 Co N2 P2 Si2'
_chemical_formula_weight 954.92
_space_group_crystal_system monoclinic
_space_group_IT_number 9
_space_group_name_Hall 'C -2yc'
_space_group_name_H-M_alt 'C 1 c 1'
_atom_sites_solution_hydrogens geom
_atom_sites_solution_primary iterative
_audit_creation_date 2024-03-11
_audit_creation_method
;
Olex2 1.3
(compiled 2020.11.12 svn.r5f609507 for OlexSys, GUI svn.r6408)
;
_audit_update_record
;
2024-03-11 deposited with the CCDC.	2024-03-19 downloaded from the CCDC.
;
_cell_angle_alpha 90
_cell_angle_beta 98.3770(10)
_cell_angle_gamma 90
_cell_formula_units_Z 4
_cell_length_a 15.8498(2)
_cell_length_b 16.2943(2)
_cell_length_c 18.5455(2)
_cell_measurement_reflns_used 17638
_cell_measurement_temperature 173.00(10)
_cell_measurement_theta_max 76.2900
_cell_measurement_theta_min 3.8920
_cell_volume 4738.49(10)
_computing_cell_refinement 'CrysAlisPro 1.171.42.49 (Rigaku OD, 2022)'
_computing_data_collection 'CrysAlisPro 1.171.42.49 (Rigaku OD, 2022)'
_computing_data_reduction 'CrysAlisPro 1.171.42.49 (Rigaku OD, 2022)'
_computing_molecular_graphics 'Olex2 1.3 (Dolomanov et al., 2009)'
_computing_publication_material 'Olex2 1.3 (Dolomanov et al., 2009)'
_computing_structure_refinement 'SHELXL 2018/3 (Sheldrick, 2015)'
_computing_structure_solution 'olex2.solve 1.3 (Bourhis et al., 2015)'
_diffrn_ambient_environment N~2~
_diffrn_ambient_temperature 173.00(10)
_diffrn_detector 'Hybrid Pixel Array Detector'
_diffrn_detector_area_resol_mean 10.0000
_diffrn_detector_type HyPix
_diffrn_measured_fraction_theta_full 1.000
_diffrn_measured_fraction_theta_max 0.974
_diffrn_measurement_details
;
List of Runs (angles in degrees, time in seconds):

  # Type    Start    End  Width  t~exp~   \w     \q     \k     \f   Frames
#--------------------------------------------------------------------------
  1  \w   -119.00 -39.00   1.00    1.20    --  -48.67 -61.00  99.00   80
  2  \w    -60.00  18.00   1.00    1.20    --  -48.67  61.00-122.00   78
  3  \w    -16.00  59.00   1.00    1.20    --   48.67 -61.00  99.00   75
  4  \w     35.00  99.00   1.00    1.20    --   48.67  61.00-122.00   64
  5  \w    -52.00 -26.00   1.00    4.10    --  -91.75  61.00-122.00   26
  6  \w   -152.00 -81.00   1.00    4.10    --  -91.75 -61.00  99.00   71
  7  \w    116.00 172.00   1.00    4.10    --  106.65  61.00-122.00   56
  8  \w     34.00  70.00   1.00    4.10    --  106.65 -61.00  99.00   36
  9  \w    -33.00  -7.00   1.00    1.20    --  -48.67  57.00 150.00   26
 10  \w   -120.00 -86.00   1.00    1.20    --  -48.67-125.00  30.00   34
 11  \w   -119.00 -73.00   1.00    1.20    --  -48.67-125.00-180.00   46
 12  \w     -2.00  24.00   1.00    1.20    --  -48.67  57.00 150.00   26
 13  \w     38.00  90.00   1.00    1.20    --   48.67-125.00 -30.00   52
 14  \w   -119.00 -93.00   1.00    4.10    --  -91.75 -99.00-180.00   26
 15  \w    -56.00 -20.00   1.00    4.10    --  -91.75  77.00  60.00   36
 16  \w    -66.00 -24.00   1.00    4.10    --  -91.75  57.00   0.00   42
 17  \w    -86.00 -20.00   1.00    4.10    --  -91.75  77.00-150.00   66
 18  \w    -64.00 -20.00   1.00    4.10    --  -91.75  57.00  60.00   44
 19  \w   -102.00 -64.00   1.00    4.10    --  -91.75  77.00  60.00   38
 20  \w     35.00  65.00   1.00    4.10    --  106.65 -57.00 -90.00   30
 21  \w     41.00 101.00   1.00    4.10    --  106.65 -77.00  60.00   60
 22  \w     96.00 121.00   1.00    4.10    --  106.65 125.00-120.00   25
 23  \w    130.00 158.00   1.00    4.10    --  106.65  38.00   0.00   28
 24  \w     98.00 124.00   1.00    4.10    --  106.65  38.00   0.00   26
 25  \w     61.00  94.00   1.00    4.10    --  106.65 -99.00-150.00   33
 26  \w     66.00  92.00   1.00    4.10    --  106.65 -99.00 -60.00   26
 27  \w    144.00 169.00   1.00    4.10    --  106.65   0.00  30.00   25
 28  \w     39.00  65.00   1.00    4.10    --  106.65 -57.00-120.00   26
 29  \w     41.00 107.00   1.00    4.10    --  106.65   0.00  30.00   66
 30  \w     59.00 111.00   1.00    4.10    --  106.65-125.00-150.00   52
 31  \w     64.00  99.00   1.00    4.10    --  106.65 -99.00   0.00   35
 32  \w     40.00 117.00   1.00    4.10    --  106.65-132.00 -77.51   77
 33  \w     96.00 140.00   1.00    4.10    --  106.65  19.00-150.00   44
 34  \w    143.00 177.00   1.00    4.10    --  106.65  19.00-150.00   34
 35  \w     79.00 106.00   1.00    4.10    --  106.65 -99.00  60.00   27
 36  \w     43.00 111.00   1.00    4.10    --  106.65-125.00  90.00   68
 37  \w     40.00 105.00   1.00    4.10    --  106.65 -99.00 -90.00   65
 38  \w     71.00 103.00   1.00    4.10    --  106.65 -99.00-180.00   32
 39  \w     39.00  64.00   1.00    4.10    --  106.65 -57.00 -30.00   25
 40  \w    148.00 174.00   1.00    4.10    --  106.65 125.00-120.00   26
 41  \w     39.00  98.00   1.00    4.10    --  106.65 -99.00 -30.00   59
 42  \w     97.00 160.00   1.00    4.10    --  106.65  57.00 150.00   63
;
_diffrn_measurement_device 'four-circle diffractometer'
_diffrn_measurement_device_type 'XtaLAB Synergy, Dualflex, HyPix'
_diffrn_measurement_method '\w scans'
_diffrn_measurement_specimen_support 'Mitegen 50um'
_diffrn_orient_matrix_type 'CrysAlisPro convention (1999,Acta A55,543-557)'
_diffrn_orient_matrix_UB_11 -0.0488955000
_diffrn_orient_matrix_UB_12 -0.0554740000
_diffrn_orient_matrix_UB_13 -0.0592568000
_diffrn_orient_matrix_UB_21 -0.0844401000
_diffrn_orient_matrix_UB_22 0.0409545000
_diffrn_orient_matrix_UB_23 0.0119631000
_diffrn_orient_matrix_UB_31 0.0115655000
_diffrn_orient_matrix_UB_32 0.0647277000
_diffrn_orient_matrix_UB_33 -0.0582474000
_diffrn_radiation_monochromator mirror
_diffrn_radiation_probe x-ray
_diffrn_radiation_type 'Cu K\a'
_diffrn_radiation_wavelength 1.54184
_diffrn_reflns_av_R_equivalents 0.0403
_diffrn_reflns_av_unetI/netI 0.0380
_diffrn_reflns_Laue_measured_fraction_full 1.000
_diffrn_reflns_Laue_measured_fraction_max 0.974
_diffrn_reflns_limit_h_max 19
_diffrn_reflns_limit_h_min -19
_diffrn_reflns_limit_k_max 20
_diffrn_reflns_limit_k_min -20
_diffrn_reflns_limit_l_max 22
_diffrn_reflns_limit_l_min -23
_diffrn_reflns_number 30338
_diffrn_reflns_point_group_measured_fraction_full 0.893
_diffrn_reflns_point_group_measured_fraction_max 0.846
_diffrn_reflns_theta_full 67.684
_diffrn_reflns_theta_max 76.726
_diffrn_reflns_theta_min 3.912
_diffrn_source 'micro-focus sealed X-ray tube'
_diffrn_source_type 'PhotonJet (Cu) X-ray Source'
_exptl_absorpt_coefficient_mu 5.287
_exptl_absorpt_correction_T_max 1.00000
_exptl_absorpt_correction_T_min 0.79238
_exptl_absorpt_correction_type multi-scan
_exptl_absorpt_process_details
;
CrysAlisPro 1.171.42.49 (Rigaku Oxford Diffraction, 2022)
Empirical absorption correction using spherical harmonics,
implemented in SCALE3 ABSPACK scaling algorithm.
;
_exptl_crystal_colour 'clear light red'
_exptl_crystal_colour_lustre clear
_exptl_crystal_colour_modifier light
_exptl_crystal_colour_primary red
_exptl_crystal_density_diffrn 1.339
_exptl_crystal_description block
_exptl_crystal_F_000 1996
_exptl_crystal_size_max 0.1
_exptl_crystal_size_mid 0.07
_exptl_crystal_size_min 0.05
_refine_diff_density_max 0.234
_refine_diff_density_min -0.304
_refine_diff_density_rms 0.043
_refine_ls_abs_structure_details
;
 Flack x determined using 3136 quotients [(I+)-(I-)]/[(I+)+(I-)]
 (Parsons, Flack and Wagner, Acta Cryst. B69 (2013) 249-259).
;
_refine_ls_abs_structure_Flack -0.027(2)
_refine_ls_extinction_method none
_refine_ls_goodness_of_fit_ref 1.029
_refine_ls_hydrogen_treatment constr
_refine_ls_matrix_type full
_refine_ls_number_parameters 557
_refine_ls_number_reflns 8452
_refine_ls_number_restraints 2
_refine_ls_restrained_S_all 1.029
_refine_ls_R_factor_all 0.0294
_refine_ls_R_factor_gt 0.0273
_refine_ls_shift/su_max 0.001
_refine_ls_shift/su_mean 0.000
_refine_ls_structure_factor_coef Fsqd
_refine_ls_weighting_details 'w=1/[\s^2^(Fo^2^)+(0.0286P)^2^+2.1306P] where P=(Fo^2^+2Fc^2^)/3'
_refine_ls_weighting_scheme calc
_refine_ls_wR_factor_gt 0.0619
_refine_ls_wR_factor_ref 0.0626
_reflns_Friedel_coverage 0.737
_reflns_Friedel_fraction_full 0.787
_reflns_Friedel_fraction_max 0.719
_reflns_number_gt 8104
_reflns_number_total 8452
_reflns_threshold_expression 'I > 2\s(I)'
_cod_data_source_file d4nj00883a2.cif
_cod_data_source_block 230407e-1_auto
_cod_depositor_comments 'Adding full bibliography for 7063100.cif.'
_cod_database_code 7063100
_shelx_shelxl_version_number 2018/3
_chemical_oxdiff_formula CSiNPCoCl
_shelx_space_group_comment
;
The symmetry employed for this shelxl refinement is uniquely defined
by the following loop, which should always be used as a source of
symmetry information in preference to the above space-group names.
They are only intended as comments.
;
_shelx_estimated_absorpt_t_max 0.778
_shelx_estimated_absorpt_t_min 0.620
_reflns_odcompleteness_completeness 88.84
_reflns_odcompleteness_iscentric 1
_reflns_odcompleteness_theta 66.97
_olex2_refinement_description
;
1. Fixed Uiso
 At 1.2 times of:
  All C(H) groups
 At 1.5 times of:
  All C(H,H,H) groups
2.a Aromatic/amide H refined with riding coordinates:
 C6(H6), C5(H5), C4(H4), C14(H14), C21(H21), C28(H28), C38(H38), C22(H22),
 C27(H27), C29(H29), C10(H10), C2(H2), C23(H23), C12(H12), C36(H36), C8(H8),
 C43(H43), C41(H41), C24(H24), C37(H37), C3(H3), C42(H42), C11(H11), C9(H9),
 C30(H30), C40(H40), C31(H31), C33(H33), C35(H35), C15(H15), C16(H16), C17(H17),
  C34(H34)
2.b Idealised Me refined as rotating group:
 C47(H47A,H47B,H47C), C46(H46A,H46B,H46C), C51(H51A,H51B,H51C), C45(H45A,H45B,
 H45C), C50(H50A,H50B,H50C), C19(H19A,H19B,H19C), C49(H49A,H49B,H49C)
;
_olex2_submission_special_instructions 'No special instructions were received'
_oxdiff_exptl_absorpt_empirical_details
;
Empirical correction (ABSPACK) includes:
- Absorption correction using spherical harmonics
- Frame scaling
;
_oxdiff_exptl_absorpt_empirical_full_max 1.431
_oxdiff_exptl_absorpt_empirical_full_min 0.764

loop_
_space_group_symop_operation_xyz
'x, y, z'
'x, -y, z+1/2'
'x+1/2, y+1/2, z'
'x+1/2, -y+1/2, z+1/2'

loop_
_atom_site_label
_atom_site_type_symbol
_atom_site_fract_x
_atom_site_fract_y
_atom_site_fract_z
_atom_site_U_iso_or_equiv
_atom_site_adp_type
_atom_site_occupancy
_atom_site_site_symmetry_order
_atom_site_calc_flag
_atom_site_refinement_flags_posn
_atom_site_refinement_flags_adp
_atom_site_refinement_flags_occupancy
_atom_site_disorder_assembly
_atom_site_disorder_group
Co1 Co 0.50850(3) 0.66694(3) 0.54612(2) 0.01608(10) Uani 1 1 d . . . . .
Cl1 Cl 0.49957(5) 0.62810(4) 0.42628(4) 0.02151(14) Uani 1 1 d . . . . .
P2 P 0.38452(4) 0.64332(4) 0.59119(4) 0.01694(14) Uani 1 1 d . . . . .
P1 P 0.58389(5) 0.55799(4) 0.58731(4) 0.01740(14) Uani 1 1 d . . . . .
Cl2 Cl 0.50523(6) 0.90680(4) 0.56493(4) 0.03044(17) Uani 1 1 d . . . . .
Si2 Si 0.54946(5) 0.71659(5) 0.66026(4) 0.01857(16) Uani 1 1 d . . . . .
Si1 Si 0.50769(5) 0.79642(5) 0.50550(4) 0.01822(16) Uani 1 1 d . . . . .
N1 N 0.45066(16) 0.82975(15) 0.41667(13) 0.0191(5) Uani 1 1 d . . . . .
N2 N 0.58665(16) 0.82068(15) 0.44386(14) 0.0214(5) Uani 1 1 d . . . . .
C13 C 0.3700(2) 0.72975(17) 0.65170(16) 0.0208(6) Uani 1 1 d . . . . .
C1 C 0.28353(19) 0.62864(17) 0.52883(17) 0.0208(6) Uani 1 1 d . . . . .
C26 C 0.5636(2) 0.45611(17) 0.54572(16) 0.0205(6) Uani 1 1 d . . . . .
C20 C 0.57714(19) 0.62201(18) 0.72029(16) 0.0206(6) Uani 1 1 d . . . . .
C6 C 0.2083(2) 0.6028(2) 0.55321(18) 0.0260(7) Uani 1 1 d . . . . .
H6 H 0.207638 0.593304 0.603663 0.031 Uiso 1 1 calc R U . . .
C5 C 0.1351(2) 0.5911(2) 0.5039(2) 0.0293(7) Uani 1 1 d . . . . .
H5 H 0.084104 0.573814 0.520746 0.035 Uiso 1 1 calc R U . . .
C52 C 0.6804(2) 0.81499(19) 0.44352(18) 0.0244(6) Uani 1 1 d . . . . .
C7 C 0.37376(18) 0.55710(18) 0.65470(16) 0.0201(6) Uani 1 1 d . . . . .
C4 C 0.1353(2) 0.6041(2) 0.4307(2) 0.0323(8) Uani 1 1 d . . . . .
H4 H 0.084251 0.597234 0.397361 0.039 Uiso 1 1 calc R U . . .
C14 C 0.2923(2) 0.7586(2) 0.66796(19) 0.0301(7) Uani 1 1 d . . . . .
H14 H 0.240431 0.736122 0.643889 0.036 Uiso 1 1 calc R U . . .
C21 C 0.5854(2) 0.6221(2) 0.79652(17) 0.0243(6) Uani 1 1 d . . . . .
H21 H 0.581057 0.672377 0.821670 0.029 Uiso 1 1 calc R U . . .
C28 C 0.4702(2) 0.3653(2) 0.4676(2) 0.0317(7) Uani 1 1 d . . . . .
H28 H 0.417199 0.355354 0.437772 0.038 Uiso 1 1 calc R U . . .
C48 C 0.36416(19) 0.85681(18) 0.38504(17) 0.0212(6) Uani 1 1 d . . . . .
C47 C 0.3103(2) 0.8569(2) 0.44706(18) 0.0259(7) Uani 1 1 d . . . . .
H47A H 0.314201 0.803086 0.470918 0.039 Uiso 1 1 calc R U . . .
H47B H 0.250696 0.868400 0.427373 0.039 Uiso 1 1 calc R U . . .
H47C H 0.331480 0.899266 0.482657 0.039 Uiso 1 1 calc R U . . .
C38 C 0.5566(2) 0.9051(2) 0.27545(19) 0.0299(7) Uani 1 1 d . . . . .
H38 H 0.564570 0.955242 0.301695 0.036 Uiso 1 1 calc R U . . .
C22 C 0.5998(2) 0.5500(2) 0.83560(17) 0.0272(7) Uani 1 1 d . . . . .
H22 H 0.604284 0.551073 0.887232 0.033 Uiso 1 1 calc R U . . .
C27 C 0.4862(2) 0.44105(19) 0.50070(18) 0.0253(6) Uani 1 1 d . . . . .
H27 H 0.444406 0.483128 0.492787 0.030 Uiso 1 1 calc R U . . .
C32 C 0.69679(19) 0.56997(17) 0.57780(17) 0.0208(6) Uani 1 1 d . . . . .
C44 C 0.5235(2) 0.83168(17) 0.38823(17) 0.0202(6) Uani 1 1 d . . . . .
C39 C 0.5323(2) 0.83468(19) 0.30939(16) 0.0233(6) Uani 1 1 d . . . . .
C29 C 0.5313(2) 0.3038(2) 0.4780(2) 0.0308(7) Uani 1 1 d . . . . .
H29 H 0.520071 0.251704 0.455637 0.037 Uiso 1 1 calc R U . . .
C18 C 0.4479(2) 0.76146(18) 0.68742(16) 0.0214(6) Uani 1 1 d . . . . .
C46 C 0.3685(2) 0.94403(19) 0.3551(2) 0.0306(7) Uani 1 1 d . . . . .
H46A H 0.397373 0.979980 0.393303 0.046 Uiso 1 1 calc R U . . .
H46B H 0.310595 0.964375 0.339200 0.046 Uiso 1 1 calc R U . . .
H46C H 0.400336 0.943559 0.313572 0.046 Uiso 1 1 calc R U . . .
C10 C 0.3641(3) 0.4228(2) 0.7468(2) 0.0380(8) Uani 1 1 d . . . . .
H10 H 0.361668 0.377112 0.778249 0.046 Uiso 1 1 calc R U . . .
C2 C 0.2834(2) 0.63905(19) 0.45448(17) 0.0258(7) Uani 1 1 d . . . . .
H2 H 0.334601 0.654502 0.437002 0.031 Uiso 1 1 calc R U . . .
C23 C 0.6078(2) 0.4761(2) 0.80016(18) 0.0281(7) Uani 1 1 d . . . . .
H23 H 0.617000 0.426720 0.827332 0.034 Uiso 1 1 calc R U . . .
C25 C 0.58719(19) 0.54713(18) 0.68529(16) 0.0200(6) Uani 1 1 d . . . . .
C51 C 0.7186(2) 0.7920(2) 0.5210(2) 0.0328(8) Uani 1 1 d . . . . .
H51A H 0.705513 0.834930 0.554696 0.049 Uiso 1 1 calc R U . . .
H51B H 0.780604 0.786446 0.524038 0.049 Uiso 1 1 calc R U . . .
H51C H 0.694314 0.739744 0.534261 0.049 Uiso 1 1 calc R U . . .
C12 C 0.3583(2) 0.47800(19) 0.62604(18) 0.0255(6) Uani 1 1 d . . . . .
H12 H 0.351338 0.469765 0.574801 0.031 Uiso 1 1 calc R U . . .
C36 C 0.8030(2) 0.5835(2) 0.4975(2) 0.0314(7) Uani 1 1 d . . . . .
H36 H 0.817671 0.583357 0.449655 0.038 Uiso 1 1 calc R U . . .
C8 C 0.3832(2) 0.5675(2) 0.72965(18) 0.0266(7) Uani 1 1 d . . . . .
H8 H 0.392871 0.620799 0.749958 0.032 Uiso 1 1 calc R U . . .
C43 C 0.5691(2) 0.9017(2) 0.2030(2) 0.0385(9) Uani 1 1 d . . . . .
H43 H 0.586187 0.949591 0.179745 0.046 Uiso 1 1 calc R U . . .
C41 C 0.5310(2) 0.7595(2) 0.19747(19) 0.0335(8) Uani 1 1 d . . . . .
H41 H 0.521730 0.709937 0.170573 0.040 Uiso 1 1 calc R U . . .
C24 C 0.6022(2) 0.47473(19) 0.72463(17) 0.0243(6) Uani 1 1 d . . . . .
H24 H 0.608629 0.424465 0.700048 0.029 Uiso 1 1 calc R U . . .
C37 C 0.7194(2) 0.56959(19) 0.50808(18) 0.0253(6) Uani 1 1 d . . . . .
H37 H 0.677020 0.559649 0.467238 0.030 Uiso 1 1 calc R U . . .
C3 C 0.2097(2) 0.6272(2) 0.4055(2) 0.0333(8) Uani 1 1 d . . . . .
H3 H 0.210220 0.634908 0.354783 0.040 Uiso 1 1 calc R U . . .
C42 C 0.5568(2) 0.8291(3) 0.1645(2) 0.0381(8) Uani 1 1 d . . . . .
H42 H 0.566103 0.827129 0.115077 0.046 Uiso 1 1 calc R U . . .
C11 C 0.3532(2) 0.4115(2) 0.6723(2) 0.0340(8) Uani 1 1 d . . . . .
H11 H 0.342070 0.358184 0.652449 0.041 Uiso 1 1 calc R U . . .
C45 C 0.3242(2) 0.7996(2) 0.32413(18) 0.0296(7) Uani 1 1 d . . . . .
H45A H 0.354790 0.805018 0.282086 0.044 Uiso 1 1 calc R U . . .
H45B H 0.264197 0.814308 0.309694 0.044 Uiso 1 1 calc R U . . .
H45C H 0.328114 0.742740 0.341562 0.044 Uiso 1 1 calc R U . . .
C9 C 0.3785(2) 0.5003(2) 0.77544(19) 0.0348(8) Uani 1 1 d . . . . .
H9 H 0.385305 0.508005 0.826729 0.042 Uiso 1 1 calc R U . . .
C30 C 0.6091(2) 0.31859(19) 0.52119(19) 0.0289(7) Uani 1 1 d . . . . .
H30 H 0.651475 0.276925 0.527656 0.035 Uiso 1 1 calc R U . . .
C40 C 0.5186(2) 0.7620(2) 0.26989(18) 0.0285(7) Uani 1 1 d . . . . .
H40 H 0.500738 0.714034 0.292602 0.034 Uiso 1 1 calc R U . . .
C50 C 0.7033(2) 0.7511(2) 0.38986(19) 0.0337(8) Uani 1 1 d . . . . .
H50A H 0.672065 0.700176 0.395823 0.051 Uiso 1 1 calc R U . . .
H50B H 0.764741 0.740238 0.399164 0.051 Uiso 1 1 calc R U . . .
H50C H 0.687803 0.771531 0.340000 0.051 Uiso 1 1 calc R U . . .
C31 C 0.6249(2) 0.39419(18) 0.55487(17) 0.0239(6) Uani 1 1 d . . . . .
H31 H 0.678106 0.403864 0.584501 0.029 Uiso 1 1 calc R U . . .
C33 C 0.7599(2) 0.5850(3) 0.6371(2) 0.0379(8) Uani 1 1 d . . . . .
H33 H 0.745649 0.585540 0.685143 0.046 Uiso 1 1 calc R U . . .
C19 C 0.6397(2) 0.7888(2) 0.69319(18) 0.0289(7) Uani 1 1 d . . . . .
H19A H 0.693183 0.766417 0.680895 0.043 Uiso 1 1 calc R U . . .
H19B H 0.644239 0.795280 0.746150 0.043 Uiso 1 1 calc R U . . .
H19C H 0.628599 0.842377 0.669643 0.043 Uiso 1 1 calc R U . . .
C35 C 0.8651(2) 0.5978(3) 0.5569(2) 0.0421(9) Uani 1 1 d . . . . .
H35 H 0.922663 0.606646 0.550072 0.050 Uiso 1 1 calc R U . . .
C15 C 0.2908(3) 0.8201(2) 0.7193(2) 0.0396(9) Uani 1 1 d . . . . .
H15 H 0.237811 0.840490 0.730024 0.047 Uiso 1 1 calc R U . . .
C16 C 0.3666(3) 0.8517(2) 0.7550(2) 0.0422(9) Uani 1 1 d . . . . .
H16 H 0.365326 0.893661 0.790412 0.051 Uiso 1 1 calc R U . . .
C17 C 0.4442(2) 0.8229(2) 0.7397(2) 0.0329(7) Uani 1 1 d . . . . .
H17 H 0.495595 0.845174 0.764877 0.039 Uiso 1 1 calc R U . . .
C49 C 0.7145(2) 0.8994(2) 0.4263(2) 0.0386(9) Uani 1 1 d . . . . .
H49A H 0.691695 0.914647 0.376150 0.058 Uiso 1 1 calc R U . . .
H49B H 0.776900 0.897640 0.431846 0.058 Uiso 1 1 calc R U . . .
H49C H 0.696704 0.940126 0.460003 0.058 Uiso 1 1 calc R U . . .
C34 C 0.8427(3) 0.5989(3) 0.6260(2) 0.0530(11) Uani 1 1 d . . . . .
H34 H 0.885162 0.609482 0.666682 0.064 Uiso 1 1 calc R U . . .

loop_
_atom_site_aniso_label
_atom_site_aniso_U_11
_atom_site_aniso_U_22
_atom_site_aniso_U_33
_atom_site_aniso_U_23
_atom_site_aniso_U_13
_atom_site_aniso_U_12
Co1 0.0186(2) 0.0153(2) 0.0145(2) 0.00089(17) 0.00285(17) 0.00130(18)
Cl1 0.0317(4) 0.0197(3) 0.0134(3) -0.0017(2) 0.0041(3) 0.0019(3)
P2 0.0178(3) 0.0172(3) 0.0158(3) 0.0000(3) 0.0021(3) 0.0014(3)
P1 0.0199(3) 0.0170(3) 0.0153(3) 0.0005(3) 0.0026(3) 0.0029(3)
Cl2 0.0459(5) 0.0191(3) 0.0257(4) -0.0036(3) 0.0034(3) 0.0001(3)
Si2 0.0215(4) 0.0172(4) 0.0165(4) -0.0014(3) 0.0010(3) -0.0006(3)
Si1 0.0214(4) 0.0169(4) 0.0164(4) 0.0007(3) 0.0027(3) -0.0005(3)
N1 0.0181(12) 0.0213(12) 0.0184(12) 0.0028(10) 0.0039(10) 0.0028(9)
N2 0.0196(12) 0.0236(12) 0.0209(13) 0.0010(10) 0.0028(10) 0.0010(10)
C13 0.0258(15) 0.0187(14) 0.0183(14) 0.0026(11) 0.0043(11) 0.0049(11)
C1 0.0212(15) 0.0174(13) 0.0233(15) -0.0011(11) 0.0009(12) 0.0024(11)
C26 0.0255(15) 0.0195(14) 0.0173(14) 0.0011(11) 0.0058(11) 0.0016(11)
C20 0.0181(14) 0.0236(14) 0.0200(15) 0.0010(11) 0.0024(11) 0.0015(11)
C6 0.0238(16) 0.0288(16) 0.0261(17) -0.0009(13) 0.0057(13) 0.0029(12)
C5 0.0182(15) 0.0277(16) 0.042(2) -0.0053(14) 0.0035(14) 0.0004(12)
C52 0.0215(15) 0.0218(15) 0.0305(17) 0.0007(12) 0.0054(13) 0.0017(11)
C7 0.0172(13) 0.0216(14) 0.0212(15) 0.0043(11) 0.0020(11) 0.0010(11)
C4 0.0258(17) 0.0284(17) 0.039(2) -0.0032(14) -0.0080(14) 0.0022(13)
C14 0.0290(17) 0.0335(17) 0.0281(17) -0.0028(14) 0.0054(13) 0.0083(13)
C21 0.0253(16) 0.0288(16) 0.0179(15) -0.0011(12) 0.0004(12) 0.0006(12)
C28 0.0281(17) 0.0293(17) 0.037(2) -0.0071(14) 0.0030(14) -0.0060(13)
C48 0.0205(14) 0.0207(14) 0.0222(15) 0.0027(11) 0.0024(12) 0.0038(11)
C47 0.0250(15) 0.0271(16) 0.0267(17) 0.0015(12) 0.0072(13) 0.0029(12)
C38 0.0284(17) 0.0328(17) 0.0299(17) 0.0090(14) 0.0090(13) 0.0027(13)
C22 0.0248(16) 0.0410(19) 0.0155(14) 0.0060(13) 0.0023(12) 0.0000(13)
C27 0.0242(16) 0.0237(15) 0.0286(17) 0.0010(13) 0.0054(13) 0.0007(12)
C32 0.0218(14) 0.0190(14) 0.0222(15) -0.0004(11) 0.0047(12) 0.0035(11)
C44 0.0248(15) 0.0156(13) 0.0208(15) 0.0020(11) 0.0047(12) -0.0006(11)
C39 0.0211(14) 0.0296(16) 0.0198(15) 0.0052(12) 0.0050(12) 0.0043(12)
C29 0.0386(19) 0.0196(15) 0.0363(19) -0.0055(13) 0.0118(15) -0.0040(13)
C18 0.0275(15) 0.0197(14) 0.0167(14) -0.0006(11) 0.0024(11) 0.0023(11)
C46 0.0334(18) 0.0232(15) 0.0364(19) 0.0093(14) 0.0093(14) 0.0079(13)
C10 0.041(2) 0.0353(19) 0.037(2) 0.0151(15) 0.0041(16) -0.0049(15)
C2 0.0276(16) 0.0255(15) 0.0226(16) 0.0044(12) -0.0018(13) -0.0017(12)
C23 0.0279(17) 0.0307(17) 0.0259(16) 0.0101(13) 0.0048(13) 0.0049(13)
C25 0.0177(14) 0.0252(14) 0.0171(14) 0.0025(11) 0.0025(11) 0.0014(11)
C51 0.0278(17) 0.0353(18) 0.0331(19) -0.0038(14) -0.0028(14) 0.0040(14)
C12 0.0261(16) 0.0252(16) 0.0251(16) 0.0017(13) 0.0028(13) -0.0001(12)
C36 0.0309(18) 0.0326(18) 0.0339(18) -0.0031(14) 0.0155(14) 0.0040(14)
C8 0.0282(16) 0.0291(16) 0.0226(16) 0.0021(13) 0.0037(13) -0.0013(13)
C43 0.035(2) 0.049(2) 0.035(2) 0.0179(17) 0.0136(15) 0.0055(16)
C41 0.0319(18) 0.043(2) 0.0258(17) -0.0022(15) 0.0057(14) 0.0083(15)
C24 0.0253(16) 0.0235(15) 0.0240(16) 0.0033(12) 0.0036(12) 0.0050(12)
C37 0.0263(16) 0.0255(15) 0.0245(16) -0.0034(12) 0.0053(12) 0.0021(12)
C3 0.039(2) 0.0348(18) 0.0240(17) 0.0047(14) -0.0043(14) -0.0030(15)
C42 0.0316(18) 0.059(2) 0.0255(18) 0.0077(17) 0.0110(14) 0.0107(17)
C11 0.0378(19) 0.0227(16) 0.040(2) 0.0033(14) 0.0004(15) -0.0042(14)
C45 0.0272(16) 0.0365(18) 0.0248(16) -0.0010(13) 0.0032(13) -0.0007(14)
C9 0.041(2) 0.041(2) 0.0222(17) 0.0058(14) 0.0043(14) -0.0040(15)
C30 0.0330(18) 0.0219(15) 0.0337(18) 0.0017(13) 0.0108(14) 0.0062(13)
C40 0.0304(17) 0.0314(17) 0.0243(16) 0.0032(13) 0.0057(13) 0.0047(13)
C50 0.0284(18) 0.040(2) 0.0326(19) -0.0046(15) 0.0037(14) 0.0088(14)
C31 0.0290(16) 0.0199(14) 0.0233(15) 0.0015(12) 0.0058(12) 0.0029(12)
C33 0.0253(17) 0.063(2) 0.0248(17) -0.0017(16) 0.0024(14) -0.0011(16)
C19 0.0308(17) 0.0302(17) 0.0235(16) -0.0019(13) -0.0028(13) -0.0058(13)
C35 0.0245(18) 0.059(2) 0.044(2) -0.0042(19) 0.0097(16) 0.0000(16)
C15 0.039(2) 0.043(2) 0.039(2) -0.0083(17) 0.0108(17) 0.0166(16)
C16 0.054(2) 0.0315(19) 0.042(2) -0.0151(16) 0.0104(19) 0.0109(17)
C17 0.040(2) 0.0299(17) 0.0285(17) -0.0085(14) 0.0043(15) 0.0033(14)
C49 0.0262(18) 0.0308(18) 0.059(3) 0.0066(17) 0.0077(16) -0.0038(14)
C34 0.0242(19) 0.093(4) 0.040(2) -0.005(2) -0.0005(17) -0.004(2)

loop_
_atom_type_symbol
_atom_type_description
_atom_type_scat_dispersion_real
_atom_type_scat_dispersion_imag
_atom_type_scat_source
C C 0.0181 0.0091 'International Tables Vol C Tables 4.2.6.8 and 6.1.1.4'
H H 0.0000 0.0000 'International Tables Vol C Tables 4.2.6.8 and 6.1.1.4'
Cl Cl 0.3639 0.7018 'International Tables Vol C Tables 4.2.6.8 and 6.1.1.4'
Co Co -2.3653 3.6143 'International Tables Vol C Tables 4.2.6.8 and 6.1.1.4'
N N 0.0311 0.0180 'International Tables Vol C Tables 4.2.6.8 and 6.1.1.4'
P P 0.2955 0.4335 'International Tables Vol C Tables 4.2.6.8 and 6.1.1.4'
Si Si 0.2541 0.3302 'International Tables Vol C Tables 4.2.6.8 and 6.1.1.4'

loop_
_geom_angle_atom_site_label_1
_geom_angle_atom_site_label_2
_geom_angle_atom_site_label_3
_geom_angle
_geom_angle_site_symmetry_1
_geom_angle_site_symmetry_3
_geom_angle_publ_flag
P2 Co1 Cl1 111.96(3) . . ?
P1 Co1 Cl1 93.85(3) . . ?
P1 Co1 P2 100.90(3) . . ?
P1 Co1 Si2 84.11(3) . . ?
P1 Co1 Si1 148.02(4) . . ?
Si2 Co1 Cl1 165.88(3) . . ?
Si2 Co1 P2 82.12(3) . . ?
Si1 Co1 Cl1 86.42(3) . . ?
Si1 Co1 P2 108.64(3) . . ?
Si1 Co1 Si2 87.98(3) . . ?
C13 P2 Co1 106.65(10) . . ?
C13 P2 C1 107.90(14) . . ?
C13 P2 C7 99.29(13) . . ?
C1 P2 Co1 120.46(10) . . ?
C1 P2 C7 98.50(13) . . ?
C7 P2 Co1 121.63(10) . . ?
C26 P1 Co1 121.79(10) . . ?
C32 P1 Co1 111.52(10) . . ?
C32 P1 C26 99.74(14) . . ?
C25 P1 Co1 111.01(10) . . ?
C25 P1 C26 108.00(14) . . ?
C25 P1 C32 102.71(14) . . ?
C20 Si2 Co1 105.39(10) . . ?
C18 Si2 Co1 104.24(10) . . ?
C18 Si2 C20 106.66(13) . . ?
C19 Si2 Co1 128.70(11) . . ?
C19 Si2 C20 102.45(14) . . ?
C19 Si2 C18 107.81(15) . . ?
Cl2 Si1 Co1 128.76(4) . . ?
N1 Si1 Co1 123.83(9) . . ?
N1 Si1 Cl2 99.88(9) . . ?
N1 Si1 N2 70.94(11) . . ?
N2 Si1 Co1 115.87(8) . . ?
N2 Si1 Cl2 101.84(9) . . ?
C48 N1 Si1 138.5(2) . . ?
C44 N1 Si1 91.16(18) . . ?
C44 N1 C48 129.8(2) . . ?
C52 N2 Si1 138.7(2) . . ?
C44 N2 Si1 90.46(19) . . ?
C44 N2 C52 129.6(3) . . ?
C14 C13 P2 125.8(3) . . ?
C14 C13 C18 121.1(3) . . ?
C18 C13 P2 112.9(2) . . ?
C6 C1 P2 122.5(2) . . ?
C2 C1 P2 118.7(2) . . ?
C2 C1 C6 118.7(3) . . ?
C27 C26 P1 119.5(2) . . ?
C31 C26 P1 121.7(2) . . ?
C31 C26 C27 118.7(3) . . ?
C21 C20 Si2 124.5(2) . . ?
C21 C20 C25 117.9(3) . . ?
C25 C20 Si2 117.6(2) . . ?
C1 C6 H6 120.0 . . ?
C5 C6 C1 120.0(3) . . ?
C5 C6 H6 120.0 . . ?
C6 C5 H5 119.7 . . ?
C4 C5 C6 120.6(3) . . ?
C4 C5 H5 119.7 . . ?
N2 C52 C51 105.7(3) . . ?
N2 C52 C50 112.2(3) . . ?
N2 C52 C49 109.1(3) . . ?
C51 C52 C49 108.3(3) . . ?
C50 C52 C51 110.4(3) . . ?
C50 C52 C49 110.8(3) . . ?
C12 C7 P2 118.8(2) . . ?
C8 C7 P2 122.5(2) . . ?
C8 C7 C12 118.7(3) . . ?
C5 C4 H4 120.0 . . ?
C5 C4 C3 120.1(3) . . ?
C3 C4 H4 120.0 . . ?
C13 C14 H14 120.1 . . ?
C15 C14 C13 119.9(3) . . ?
C15 C14 H14 120.1 . . ?
C20 C21 H21 119.6 . . ?
C22 C21 C20 120.8(3) . . ?
C22 C21 H21 119.6 . . ?
C27 C28 H28 119.9 . . ?
C27 C28 C29 120.2(3) . . ?
C29 C28 H28 119.9 . . ?
N1 C48 C47 106.8(2) . . ?
N1 C48 C46 109.4(3) . . ?
N1 C48 C45 111.8(2) . . ?
C47 C48 C46 109.4(3) . . ?
C47 C48 C45 109.9(3) . . ?
C45 C48 C46 109.5(3) . . ?
C48 C47 H47A 109.5 . . ?
C48 C47 H47B 109.5 . . ?
C48 C47 H47C 109.5 . . ?
H47A C47 H47B 109.5 . . ?
H47A C47 H47C 109.5 . . ?
H47B C47 H47C 109.5 . . ?
C39 C38 H38 120.2 . . ?
C43 C38 H38 120.2 . . ?
C43 C38 C39 119.6(3) . . ?
C21 C22 H22 119.7 . . ?
C21 C22 C23 120.6(3) . . ?
C23 C22 H22 119.7 . . ?
C26 C27 H27 119.7 . . ?
C28 C27 C26 120.5(3) . . ?
C28 C27 H27 119.7 . . ?
C37 C32 P1 118.4(2) . . ?
C37 C32 C33 118.8(3) . . ?
C33 C32 P1 122.7(3) . . ?
N1 C44 N2 106.5(3) . . ?
N1 C44 C39 126.6(3) . . ?
N2 C44 C39 126.5(3) . . ?
C38 C39 C44 122.9(3) . . ?
C38 C39 C40 119.7(3) . . ?
C40 C39 C44 117.3(3) . . ?
C28 C29 H29 120.1 . . ?
C28 C29 C30 119.8(3) . . ?
C30 C29 H29 120.1 . . ?
C13 C18 Si2 116.8(2) . . ?
C17 C18 Si2 125.5(3) . . ?
C17 C18 C13 117.7(3) . . ?
C48 C46 H46A 109.5 . . ?
C48 C46 H46B 109.5 . . ?
C48 C46 H46C 109.5 . . ?
H46A C46 H46B 109.5 . . ?
H46A C46 H46C 109.5 . . ?
H46B C46 H46C 109.5 . . ?
C11 C10 H10 120.1 . . ?
C9 C10 H10 120.1 . . ?
C9 C10 C11 119.9(3) . . ?
C1 C2 H2 119.6 . . ?
C3 C2 C1 120.8(3) . . ?
C3 C2 H2 119.6 . . ?
C22 C23 H23 120.2 . . ?
C22 C23 C24 119.7(3) . . ?
C24 C23 H23 120.2 . . ?
C20 C25 P1 112.9(2) . . ?
C24 C25 P1 125.8(2) . . ?
C24 C25 C20 121.2(3) . . ?
C52 C51 H51A 109.5 . . ?
C52 C51 H51B 109.5 . . ?
C52 C51 H51C 109.5 . . ?
H51A C51 H51B 109.5 . . ?
H51A C51 H51C 109.5 . . ?
H51B C51 H51C 109.5 . . ?
C7 C12 H12 119.8 . . ?
C11 C12 C7 120.3(3) . . ?
C11 C12 H12 119.8 . . ?
C37 C36 H36 120.1 . . ?
C35 C36 H36 120.1 . . ?
C35 C36 C37 119.9(3) . . ?
C7 C8 H8 119.8 . . ?
C7 C8 C9 120.4(3) . . ?
C9 C8 H8 119.8 . . ?
C38 C43 H43 119.8 . . ?
C42 C43 C38 120.4(3) . . ?
C42 C43 H43 119.8 . . ?
C42 C41 H41 120.0 . . ?
C42 C41 C40 120.0(3) . . ?
C40 C41 H41 120.0 . . ?
C23 C24 H24 120.1 . . ?
C25 C24 C23 119.7(3) . . ?
C25 C24 H24 120.1 . . ?
C32 C37 H37 119.6 . . ?
C36 C37 C32 120.8(3) . . ?
C36 C37 H37 119.6 . . ?
C4 C3 C2 119.8(3) . . ?
C4 C3 H3 120.1 . . ?
C2 C3 H3 120.1 . . ?
C43 C42 H42 119.9 . . ?
C41 C42 C43 120.3(3) . . ?
C41 C42 H42 119.9 . . ?
C10 C11 C12 120.2(3) . . ?
C10 C11 H11 119.9 . . ?
C12 C11 H11 119.9 . . ?
C48 C45 H45A 109.5 . . ?
C48 C45 H45B 109.5 . . ?
C48 C45 H45C 109.5 . . ?
H45A C45 H45B 109.5 . . ?
H45A C45 H45C 109.5 . . ?
H45B C45 H45C 109.5 . . ?
C10 C9 C8 120.4(3) . . ?
C10 C9 H9 119.8 . . ?
C8 C9 H9 119.8 . . ?
C29 C30 H30 120.0 . . ?
C31 C30 C29 120.0(3) . . ?
C31 C30 H30 120.0 . . ?
C39 C40 H40 120.0 . . ?
C41 C40 C39 120.0(3) . . ?
C41 C40 H40 120.0 . . ?
C52 C50 H50A 109.5 . . ?
C52 C50 H50B 109.5 . . ?
C52 C50 H50C 109.5 . . ?
H50A C50 H50B 109.5 . . ?
H50A C50 H50C 109.5 . . ?
H50B C50 H50C 109.5 . . ?
C26 C31 H31 119.6 . . ?
C30 C31 C26 120.7(3) . . ?
C30 C31 H31 119.6 . . ?
C32 C33 H33 120.0 . . ?
C34 C33 C32 120.0(4) . . ?
C34 C33 H33 120.0 . . ?
Si2 C19 H19A 109.5 . . ?
Si2 C19 H19B 109.5 . . ?
Si2 C19 H19C 109.5 . . ?
H19A C19 H19B 109.5 . . ?
H19A C19 H19C 109.5 . . ?
H19B C19 H19C 109.5 . . ?
C36 C35 H35 120.3 . . ?
C34 C35 C36 119.4(4) . . ?
C34 C35 H35 120.3 . . ?
C14 C15 H15 120.1 . . ?
C16 C15 C14 119.8(3) . . ?
C16 C15 H15 120.1 . . ?
C15 C16 H16 119.6 . . ?
C15 C16 C17 120.8(3) . . ?
C17 C16 H16 119.6 . . ?
C18 C17 H17 119.6 . . ?
C16 C17 C18 120.8(3) . . ?
C16 C17 H17 119.6 . . ?
C52 C49 H49A 109.5 . . ?
C52 C49 H49B 109.5 . . ?
C52 C49 H49C 109.5 . . ?
H49A C49 H49B 109.5 . . ?
H49A C49 H49C 109.5 . . ?
H49B C49 H49C 109.5 . . ?
C33 C34 C35 121.1(4) . . ?
C33 C34 H34 119.4 . . ?
C35 C34 H34 119.4 . . ?

loop_
_geom_bond_atom_site_label_1
_geom_bond_atom_site_label_2
_geom_bond_distance
_geom_bond_site_symmetry_2
_geom_bond_publ_flag
Co1 Cl1 2.2953(8) . ?
Co1 P2 2.2776(8) . ?
Co1 P1 2.2128(8) . ?
Co1 Si2 2.2707(9) . ?
Co1 Si1 2.2396(8) . ?
P2 C13 1.836(3) . ?
P2 C1 1.849(3) . ?
P2 C7 1.857(3) . ?
P1 C26 1.839(3) . ?
P1 C32 1.834(3) . ?
P1 C25 1.819(3) . ?
Cl2 Si1 2.1128(11) . ?
Si2 C20 1.914(3) . ?
Si2 C18 1.901(3) . ?
Si2 C19 1.884(3) . ?
Si1 N1 1.842(3) . ?
Si1 N2 1.856(3) . ?
N1 C48 1.478(4) . ?
N1 C44 1.338(4) . ?
N2 C52 1.490(4) . ?
N2 C44 1.340(4) . ?
C13 C14 1.391(4) . ?
C13 C18 1.412(4) . ?
C1 C6 1.400(4) . ?
C1 C2 1.389(4) . ?
C26 C27 1.401(4) . ?
C26 C31 1.394(4) . ?
C20 C21 1.401(4) . ?
C20 C25 1.402(4) . ?
C6 H6 0.9500 . ?
C6 C5 1.383(5) . ?
C5 H5 0.9500 . ?
C5 C4 1.375(5) . ?
C52 C51 1.523(5) . ?
C52 C50 1.521(5) . ?
C52 C49 1.528(5) . ?
C7 C12 1.402(4) . ?
C7 C8 1.387(4) . ?
C4 H4 0.9500 . ?
C4 C3 1.382(5) . ?
C14 H14 0.9500 . ?
C14 C15 1.385(5) . ?
C21 H21 0.9500 . ?
C21 C22 1.382(5) . ?
C28 H28 0.9500 . ?
C28 C27 1.386(5) . ?
C28 C29 1.387(5) . ?
C48 C47 1.529(4) . ?
C48 C46 1.531(4) . ?
C48 C45 1.529(5) . ?
C47 H47A 0.9800 . ?
C47 H47B 0.9800 . ?
C47 H47C 0.9800 . ?
C38 H38 0.9500 . ?
C38 C39 1.390(5) . ?
C38 C43 1.388(5) . ?
C22 H22 0.9500 . ?
C22 C23 1.386(5) . ?
C27 H27 0.9500 . ?
C32 C37 1.391(4) . ?
C32 C33 1.396(5) . ?
C44 C39 1.489(4) . ?
C39 C40 1.393(5) . ?
C29 H29 0.9500 . ?
C29 C30 1.390(5) . ?
C18 C17 1.401(4) . ?
C46 H46A 0.9800 . ?
C46 H46B 0.9800 . ?
C46 H46C 0.9800 . ?
C10 H10 0.9500 . ?
C10 C11 1.380(6) . ?
C10 C9 1.376(6) . ?
C2 H2 0.9500 . ?
C2 C3 1.386(5) . ?
C23 H23 0.9500 . ?
C23 C24 1.391(5) . ?
C25 C24 1.389(4) . ?
C51 H51A 0.9800 . ?
C51 H51B 0.9800 . ?
C51 H51C 0.9800 . ?
C12 H12 0.9500 . ?
C12 C11 1.391(5) . ?
C36 H36 0.9500 . ?
C36 C37 1.386(5) . ?
C36 C35 1.386(6) . ?
C8 H8 0.9500 . ?
C8 C9 1.395(5) . ?
C43 H43 0.9500 . ?
C43 C42 1.381(6) . ?
C41 H41 0.9500 . ?
C41 C42 1.378(6) . ?
C41 C40 1.386(5) . ?
C24 H24 0.9500 . ?
C37 H37 0.9500 . ?
C3 H3 0.9500 . ?
C42 H42 0.9500 . ?
C11 H11 0.9500 . ?
C45 H45A 0.9800 . ?
C45 H45B 0.9800 . ?
C45 H45C 0.9800 . ?
C9 H9 0.9500 . ?
C30 H30 0.9500 . ?
C30 C31 1.387(5) . ?
C40 H40 0.9500 . ?
C50 H50A 0.9800 . ?
C50 H50B 0.9800 . ?
C50 H50C 0.9800 . ?
C31 H31 0.9500 . ?
C33 H33 0.9500 . ?
C33 C34 1.377(6) . ?
C19 H19A 0.9800 . ?
C19 H19B 0.9800 . ?
C19 H19C 0.9800 . ?
C35 H35 0.9500 . ?
C35 C34 1.379(6) . ?
C15 H15 0.9500 . ?
C15 C16 1.384(6) . ?
C16 H16 0.9500 . ?
C16 C17 1.384(6) . ?
C17 H17 0.9500 . ?
C49 H49A 0.9800 . ?
C49 H49B 0.9800 . ?
C49 H49C 0.9800 . ?
C34 H34 0.9500 . ?

loop_
_geom_torsion_atom_site_label_1
_geom_torsion_atom_site_label_2
_geom_torsion_atom_site_label_3
_geom_torsion_atom_site_label_4
_geom_torsion
_geom_torsion_site_symmetry_1
_geom_torsion_site_symmetry_2
_geom_torsion_site_symmetry_3
_geom_torsion_site_symmetry_4
_geom_torsion_publ_flag
Co1 P2 C13 C14 153.1(3) . . . . ?
Co1 P2 C13 C18 -32.6(2) . . . . ?
Co1 P2 C1 C6 170.9(2) . . . . ?
Co1 P2 C1 C2 -5.3(3) . . . . ?
Co1 P2 C7 C12 -80.4(3) . . . . ?
Co1 P2 C7 C8 97.4(3) . . . . ?
Co1 P1 C26 C27 -17.3(3) . . . . ?
Co1 P1 C26 C31 159.6(2) . . . . ?
Co1 P1 C32 C37 -69.0(2) . . . . ?
Co1 P1 C32 C33 106.5(3) . . . . ?
Co1 P1 C25 C20 -26.4(2) . . . . ?
Co1 P1 C25 C24 156.7(2) . . . . ?
Co1 Si1 N1 C48 85.5(3) . . . . ?
Co1 Si1 N1 C44 -102.55(17) . . . . ?
Co1 Si1 N2 C52 -54.8(3) . . . . ?
Co1 Si1 N2 C44 112.79(16) . . . . ?
P2 C13 C14 C15 174.6(3) . . . . ?
P2 C13 C18 Si2 5.3(3) . . . . ?
P2 C13 C18 C17 -174.6(2) . . . . ?
P2 C1 C6 C5 -178.6(2) . . . . ?
P2 C1 C2 C3 178.8(3) . . . . ?
P2 C7 C12 C11 177.5(3) . . . . ?
P2 C7 C8 C9 -177.0(3) . . . . ?
P1 C26 C27 C28 178.7(3) . . . . ?
P1 C26 C31 C30 -178.1(2) . . . . ?
P1 C32 C37 C36 175.9(2) . . . . ?
P1 C32 C33 C34 -175.6(3) . . . . ?
P1 C25 C24 C23 176.3(2) . . . . ?
Cl2 Si1 N1 C48 -66.3(3) . . . . ?
Cl2 Si1 N1 C44 105.59(16) . . . . ?
Cl2 Si1 N2 C52 89.6(3) . . . . ?
Cl2 Si1 N2 C44 -102.85(16) . . . . ?
Si2 C20 C21 C22 175.5(2) . . . . ?
Si2 C20 C25 P1 6.9(3) . . . . ?
Si2 C20 C25 C24 -176.1(2) . . . . ?
Si2 C18 C17 C16 179.5(3) . . . . ?
Si1 N1 C48 C47 1.1(4) . . . . ?
Si1 N1 C48 C46 119.4(3) . . . . ?
Si1 N1 C48 C45 -119.1(3) . . . . ?
Si1 N1 C44 N2 -8.7(2) . . . . ?
Si1 N1 C44 C39 164.2(3) . . . . ?
Si1 N2 C52 C51 -9.4(4) . . . . ?
Si1 N2 C52 C50 111.0(3) . . . . ?
Si1 N2 C52 C49 -125.7(3) . . . . ?
Si1 N2 C44 N1 8.6(2) . . . . ?
Si1 N2 C44 C39 -164.3(3) . . . . ?
N1 Si1 N2 C52 -173.9(3) . . . . ?
N1 Si1 N2 C44 -6.36(17) . . . . ?
N1 C44 C39 C38 106.0(4) . . . . ?
N1 C44 C39 C40 -76.7(4) . . . . ?
N2 Si1 N1 C48 -165.5(3) . . . . ?
N2 Si1 N1 C44 6.37(17) . . . . ?
N2 C44 C39 C38 -82.4(4) . . . . ?
N2 C44 C39 C40 94.8(4) . . . . ?
C13 P2 C1 C6 -66.5(3) . . . . ?
C13 P2 C1 C2 117.3(2) . . . . ?
C13 P2 C7 C12 163.4(2) . . . . ?
C13 P2 C7 C8 -18.8(3) . . . . ?
C13 C14 C15 C16 -0.9(6) . . . . ?
C13 C18 C17 C16 -0.5(5) . . . . ?
C1 P2 C13 C14 22.4(3) . . . . ?
C1 P2 C13 C18 -163.4(2) . . . . ?
C1 P2 C7 C12 53.5(3) . . . . ?
C1 P2 C7 C8 -128.6(3) . . . . ?
C1 C6 C5 C4 0.4(5) . . . . ?
C1 C2 C3 C4 -0.5(5) . . . . ?
C26 P1 C32 C37 60.9(3) . . . . ?
C26 P1 C32 C33 -123.5(3) . . . . ?
C26 P1 C25 C20 -162.3(2) . . . . ?
C26 P1 C25 C24 20.8(3) . . . . ?
C20 C21 C22 C23 1.1(5) . . . . ?
C20 C25 C24 C23 -0.3(5) . . . . ?
C6 C1 C2 C3 2.4(5) . . . . ?
C6 C5 C4 C3 1.6(5) . . . . ?
C5 C4 C3 C2 -1.6(5) . . . . ?
C52 N2 C44 N1 178.0(3) . . . . ?
C52 N2 C44 C39 5.1(5) . . . . ?
C7 P2 C13 C14 -79.7(3) . . . . ?
C7 P2 C13 C18 94.5(2) . . . . ?
C7 P2 C1 C6 36.2(3) . . . . ?
C7 P2 C1 C2 -140.0(2) . . . . ?
C7 C12 C11 C10 -0.7(5) . . . . ?
C7 C8 C9 C10 -0.3(6) . . . . ?
C14 C13 C18 Si2 179.9(2) . . . . ?
C14 C13 C18 C17 -0.1(5) . . . . ?
C14 C15 C16 C17 0.4(6) . . . . ?
C21 C20 C25 P1 -175.0(2) . . . . ?
C21 C20 C25 C24 2.0(4) . . . . ?
C21 C22 C23 C24 0.7(5) . . . . ?
C28 C29 C30 C31 1.1(5) . . . . ?
C48 N1 C44 N2 164.3(3) . . . . ?
C48 N1 C44 C39 -22.8(5) . . . . ?
C38 C39 C40 C41 1.4(5) . . . . ?
C38 C43 C42 C41 0.7(6) . . . . ?
C22 C23 C24 C25 -1.1(5) . . . . ?
C27 C26 C31 C30 -1.2(5) . . . . ?
C27 C28 C29 C30 -0.5(5) . . . . ?
C32 P1 C26 C27 -140.3(3) . . . . ?
C32 P1 C26 C31 36.6(3) . . . . ?
C32 P1 C25 C20 92.8(2) . . . . ?
C32 P1 C25 C24 -84.0(3) . . . . ?
C32 C33 C34 C35 -0.5(7) . . . . ?
C44 N1 C48 C47 -168.3(3) . . . . ?
C44 N1 C48 C46 -50.0(4) . . . . ?
C44 N1 C48 C45 71.5(4) . . . . ?
C44 N2 C52 C51 -173.2(3) . . . . ?
C44 N2 C52 C50 -52.8(4) . . . . ?
C44 N2 C52 C49 70.5(4) . . . . ?
C44 C39 C40 C41 -176.0(3) . . . . ?
C39 C38 C43 C42 0.6(5) . . . . ?
C29 C28 C27 C26 -0.9(5) . . . . ?
C29 C30 C31 C26 -0.3(5) . . . . ?
C18 C13 C14 C15 0.8(5) . . . . ?
C2 C1 C6 C5 -2.4(4) . . . . ?
C25 P1 C26 C27 112.8(3) . . . . ?
C25 P1 C26 C31 -70.3(3) . . . . ?
C25 P1 C32 C37 172.0(2) . . . . ?
C25 P1 C32 C33 -12.4(3) . . . . ?
C25 C20 C21 C22 -2.4(5) . . . . ?
C12 C7 C8 C9 0.9(5) . . . . ?
C36 C35 C34 C33 1.0(7) . . . . ?
C8 C7 C12 C11 -0.4(5) . . . . ?
C43 C38 C39 C44 175.6(3) . . . . ?
C43 C38 C39 C40 -1.6(5) . . . . ?
C37 C32 C33 C34 -0.1(6) . . . . ?
C37 C36 C35 C34 -0.8(6) . . . . ?
C42 C41 C40 C39 -0.1(5) . . . . ?
C11 C10 C9 C8 -0.8(6) . . . . ?
C9 C10 C11 C12 1.3(6) . . . . ?
C40 C41 C42 C43 -1.0(6) . . . . ?
C31 C26 C27 C28 1.8(5) . . . . ?
C33 C32 C37 C36 0.2(5) . . . . ?
C35 C36 C37 C32 0.3(5) . . . . ?
C15 C16 C17 C18 0.3(6) . . . . ?
